data_7718762
loop_
_publ_author_name
'Pospelov, Evgeny V.'
'Sinyushin, Kirill I.'
'Golovanov, Ivan S.'
'Lesnikov, Vladislav K.'
'Frolov, Kirill V.'
'Nelyubina, Yulia V.'
'Sukhorukov, Alexey Yu'

_publ_section_title
;
 Transition metal(IV) complexes of nitro-substituted
 2,4,9-triazaadamantane-based tris-hydroxylamines: evidence for nitrogen
 &#x3b1;-effect on stabilization of higher oxidation states.
;
_journal_issue 24
_journal_name_full 'Dalton transactions (Cambridge, England : 2003)'
_journal_page_first 9530
_journal_page_last 9541
_journal_paper_doi 10.1039/d5dt00812c
_journal_volume 54
_journal_year 2025
_chemical_formula_moiety 'C16 H30 Fe N7 O5, 2(C H4 O), Cl'
_chemical_formula_sum 'C18 H38 Cl Fe N7 O7'
_chemical_formula_weight 555.85
_space_group_crystal_system orthorhombic
_space_group_IT_number 61
_space_group_name_Hall '-P 2ac 2ab'
_space_group_name_H-M_alt 'P b c a'
_atom_sites_solution_hydrogens mixed
_atom_sites_solution_primary dual
_audit_creation_date 2022-03-26
_audit_creation_method
;
Olex2 1.3
(compiled 2020.11.12 svn.r5f609507 for OlexSys, GUI svn.r6408)
;
_audit_update_record
;
2022-03-26 deposited with the CCDC.	2025-05-20 downloaded from the CCDC.
;
_cell_angle_alpha 90
_cell_angle_beta 90
_cell_angle_gamma 90
_cell_formula_units_Z 8
_cell_length_a 18.2038(5)
_cell_length_b 13.4923(4)
_cell_length_c 21.3344(6)
_cell_measurement_reflns_used 9004
_cell_measurement_temperature 100
_cell_measurement_theta_max 30.32
_cell_measurement_theta_min 2.21
_cell_volume 5240.0(3)
_computing_molecular_graphics 'Olex2 1.3 (Dolomanov et al., 2009)'
_computing_publication_material 'Olex2 1.3 (Dolomanov et al., 2009)'
_computing_structure_refinement 'XL  (Sheldrick, 2008)'
_computing_structure_solution 'SHELXT 2014/4 (Sheldrick, 2014)'
_diffrn_ambient_temperature 100
_diffrn_measured_fraction_theta_full 1.000
_diffrn_measured_fraction_theta_max 1.000
_diffrn_measurement_device_type 'Bruker Quest D8'
_diffrn_measurement_method '\f and \w scans'
_diffrn_radiation_monochromator graphite
_diffrn_radiation_type MoK\a
_diffrn_radiation_wavelength 0.71073
_diffrn_reflns_av_R_equivalents 0.0969
_diffrn_reflns_av_unetI/netI 0.0468
_diffrn_reflns_Laue_measured_fraction_full 1.000
_diffrn_reflns_Laue_measured_fraction_max 1.000
_diffrn_reflns_limit_h_max 18
_diffrn_reflns_limit_h_min -24
_diffrn_reflns_limit_k_max 17
_diffrn_reflns_limit_k_min -17
_diffrn_reflns_limit_l_max 28
_diffrn_reflns_limit_l_min -28
_diffrn_reflns_number 61871
_diffrn_reflns_point_group_measured_fraction_full 1.000
_diffrn_reflns_point_group_measured_fraction_max 1.000
_diffrn_reflns_theta_full 25.242
_diffrn_reflns_theta_max 28.000
_diffrn_reflns_theta_min 2.107
_diffrn_source_current 1.4
_diffrn_source_power 0.07
_diffrn_source_voltage 50.0
_diffrn_standards_number 0
_exptl_absorpt_coefficient_mu 0.727
_exptl_absorpt_correction_T_max 0.4330
_exptl_absorpt_correction_T_min 0.3355
_exptl_absorpt_correction_type multi-scan
_exptl_absorpt_process_details
;
SADABS-2016/2 (Bruker,2016/2) was used for absorption correction.
wR2(int) was 0.1347 before and 0.0629 after correction.
The Ratio of minimum to maximum transmission is 0.7748.
The \l/2 correction factor is Not present.
;
_exptl_crystal_colour red
_exptl_crystal_colour_primary red
_exptl_crystal_density_diffrn 1.409
_exptl_crystal_description prism
_exptl_crystal_F_000 2352
_exptl_crystal_size_max 0.2
_exptl_crystal_size_mid 0.15
_exptl_crystal_size_min 0.1
_refine_diff_density_max 0.610
_refine_diff_density_min -0.390
_refine_diff_density_rms 0.072
_refine_ls_extinction_method none
_refine_ls_goodness_of_fit_ref 1.040
_refine_ls_hydrogen_treatment mixed
_refine_ls_matrix_type full
_refine_ls_number_parameters 332
_refine_ls_number_reflns 6314
_refine_ls_number_restraints 0
_refine_ls_restrained_S_all 1.040
_refine_ls_R_factor_all 0.0580
_refine_ls_R_factor_gt 0.0393
_refine_ls_shift/su_max 0.001
_refine_ls_shift/su_mean 0.000
_refine_ls_structure_factor_coef Fsqd
_refine_ls_weighting_details 'w=1/[\s^2^(Fo^2^)+(0.0325P)^2^+5.0401P] where P=(Fo^2^+2Fc^2^)/3'
_refine_ls_weighting_scheme calc
_refine_ls_wR_factor_gt 0.0854
_refine_ls_wR_factor_ref 0.0960
_reflns_Friedel_coverage 0.000
_reflns_number_gt 4916
_reflns_number_total 6314
_reflns_threshold_expression 'I > 2\s(I)'
_cod_data_source_file d5dt00812c2.cif
_cod_data_source_block LEO080
_cod_depositor_comments 'Adding full bibliography for 7718760--7718765.cif.'
_cod_database_code 7718762
_shelxl_version_number 2014/6
_shelx_space_group_comment
;
The symmetry employed for this shelxl refinement is uniquely defined
by the following loop, which should always be used as a source of
symmetry information in preference to the above space-group names.
They are only intended as comments.
;
_shelx_estimated_absorpt_t_max 0.931
_shelx_estimated_absorpt_t_min 0.868
_olex2_refinement_description
;
1. Fixed Uiso
 At 1.2 times of:
  All C(H,H) groups
 At 1.5 times of:
  All C(H,H,H) groups
2.a Secondary CH2 refined with riding coordinates:
 C2(H2A,H2B), C5(H5A,H5B), C8(H8A,H8B), C11(H11A,H11B), C12(H12A,H12B),
 C13(H13A,H13B), C14(H14A,H14B), C15(H15A,H15B), C16(H16A,H16B)
2.b Idealised Me refined as rotating group:
 C4(H4A,H4B,H4C), C7(H7A,H7B,H7C), C10(H10A,H10B,H10C), C1S(H1SA,H1SB,H1SC),
 C2S(H2SA,H2SB,H2SC)
;
_smtbx_masks_void_probe_radius 1.2
_smtbx_masks_void_truncation_radius 1.2
_olex2_submission_special_instructions 'No special instructions were received'

loop_
_space_group_symop_operation_xyz
'x, y, z'
'-x+1/2, -y, z+1/2'
'-x, y+1/2, -z+1/2'
'x+1/2, -y+1/2, -z'
'-x, -y, -z'
'x-1/2, y, -z-1/2'
'x, -y-1/2, z-1/2'
'-x-1/2, y-1/2, z'

loop_
_atom_site_label
_atom_site_type_symbol
_atom_site_fract_x
_atom_site_fract_y
_atom_site_fract_z
_atom_site_U_iso_or_equiv
_atom_site_adp_type
_atom_site_occupancy
_atom_site_site_symmetry_order
_atom_site_calc_flag
_atom_site_refinement_flags_posn
_atom_site_refinement_flags_adp
_atom_site_refinement_flags_occupancy
_atom_site_disorder_assembly
_atom_site_disorder_group
Fe1 Fe 0.83513(2) 0.45259(2) 0.73965(2) 0.01076(8) Uani 1 1 d . . . . .
O1 O 0.77488(7) 0.34071(11) 0.73946(6) 0.0120(3) Uani 1 1 d . . . . .
O2 O 0.89994(7) 0.39840(11) 0.68090(6) 0.0133(3) Uani 1 1 d . . . . .
O3 O 0.78014(8) 0.51754(11) 0.67846(7) 0.0131(3) Uani 1 1 d . . . . .
O4 O 0.73463(9) 0.15388(12) 0.48042(7) 0.0241(4) Uani 1 1 d . . . . .
O5 O 0.69247(11) 0.29580(14) 0.45078(8) 0.0317(4) Uani 1 1 d . . . . .
N1 N 0.75615(9) 0.30310(13) 0.68139(8) 0.0123(3) Uani 1 1 d . . . . .
N2 N 0.86852(9) 0.35497(13) 0.62909(8) 0.0128(3) Uani 1 1 d . . . . .
N3 N 0.76083(9) 0.46223(13) 0.62645(8) 0.0126(3) Uani 1 1 d . . . . .
N4 N 0.72492(10) 0.24273(15) 0.48810(8) 0.0194(4) Uani 1 1 d . . . . .
N5 N 0.77608(10) 0.52853(14) 0.80865(8) 0.0143(4) Uani 1 1 d . . . . .
H5 H 0.7323(14) 0.5210(17) 0.8053(10) 0.009(6) Uiso 1 1 d . . . . .
N6 N 0.88841(9) 0.39513(14) 0.81824(8) 0.0127(3) Uani 1 1 d . . . . .
H6 H 0.9034(13) 0.3376(19) 0.8121(11) 0.013(6) Uiso 1 1 d . . . . .
N7 N 0.90872(10) 0.56892(14) 0.75406(9) 0.0167(4) Uani 1 1 d . . . . .
H7 H 0.9217(16) 0.596(2) 0.7199(14) 0.035(8) Uiso 1 1 d . . . . .
C1 C 0.75266(12) 0.29077(16) 0.54802(9) 0.0151(4) Uani 1 1 d . . . . .
C2 C 0.79639(12) 0.21729(16) 0.58662(10) 0.0156(4) Uani 1 1 d . . . . .
H2A H 0.8393 0.1936 0.5623 0.019 Uiso 1 1 calc R U . . .
H2B H 0.7654 0.1594 0.5972 0.019 Uiso 1 1 calc R U . . .
C3 C 0.82227(11) 0.26865(15) 0.64675(9) 0.0130(4) Uani 1 1 d . . . . .
C4 C 0.86665(12) 0.19645(16) 0.68560(10) 0.0167(4) Uani 1 1 d . . . . .
H4A H 0.8820 0.2286 0.7247 0.025 Uiso 1 1 calc R U . . .
H4B H 0.9102 0.1758 0.6620 0.025 Uiso 1 1 calc R U . . .
H4C H 0.8365 0.1382 0.6953 0.025 Uiso 1 1 calc R U . . .
C5 C 0.80118(12) 0.37888(16) 0.53102(9) 0.0149(4) Uani 1 1 d . . . . .
H5A H 0.7731 0.4266 0.5051 0.018 Uiso 1 1 calc R U . . .
H5B H 0.8441 0.3560 0.5064 0.018 Uiso 1 1 calc R U . . .
C6 C 0.82718(11) 0.42925(16) 0.59128(9) 0.0135(4) Uani 1 1 d . . . . .
C7 C 0.87631(12) 0.51591(16) 0.57580(10) 0.0173(4) Uani 1 1 d . . . . .
H7A H 0.8501 0.5618 0.5481 0.026 Uiso 1 1 calc R U . . .
H7B H 0.9207 0.4919 0.5547 0.026 Uiso 1 1 calc R U . . .
H7C H 0.8901 0.5503 0.6145 0.026 Uiso 1 1 calc R U . . .
C8 C 0.68648(11) 0.32639(16) 0.58486(10) 0.0150(4) Uani 1 1 d . . . . .
H8A H 0.6545 0.2695 0.5956 0.018 Uiso 1 1 calc R U . . .
H8B H 0.6576 0.3737 0.5593 0.018 Uiso 1 1 calc R U . . .
C9 C 0.71322(11) 0.37702(15) 0.64467(10) 0.0127(4) Uani 1 1 d . . . . .
C10 C 0.64780(11) 0.41293(17) 0.68227(10) 0.0167(4) Uani 1 1 d . . . . .
H10A H 0.6139 0.3576 0.6894 0.025 Uiso 1 1 calc R U . . .
H10B H 0.6225 0.4654 0.6590 0.025 Uiso 1 1 calc R U . . .
H10C H 0.6647 0.4390 0.7227 0.025 Uiso 1 1 calc R U . . .
C11 C 0.79414(12) 0.49116(16) 0.87255(10) 0.0159(4) Uani 1 1 d . . . . .
H11A H 0.7486 0.4853 0.8977 0.019 Uiso 1 1 calc R U . . .
H11B H 0.8273 0.5385 0.8939 0.019 Uiso 1 1 calc R U . . .
C12 C 0.83144(11) 0.39005(16) 0.86764(10) 0.0154(4) Uani 1 1 d . . . . .
H12A H 0.8542 0.3723 0.9083 0.018 Uiso 1 1 calc R U . . .
H12B H 0.7947 0.3386 0.8570 0.018 Uiso 1 1 calc R U . . .
C13 C 0.95302(11) 0.45664(17) 0.83612(10) 0.0166(4) Uani 1 1 d . . . . .
H13A H 0.9944 0.4133 0.8485 0.020 Uiso 1 1 calc R U . . .
H13B H 0.9403 0.4994 0.8722 0.020 Uiso 1 1 calc R U . . .
C14 C 0.97523(12) 0.52024(18) 0.78055(10) 0.0194(5) Uani 1 1 d . . . . .
H14A H 1.0110 0.5712 0.7941 0.023 Uiso 1 1 calc R U . . .
H14B H 0.9989 0.4785 0.7481 0.023 Uiso 1 1 calc R U . . .
C15 C 0.87720(13) 0.64744(17) 0.79500(10) 0.0201(5) Uani 1 1 d . . . . .
H15A H 0.8891 0.7136 0.7776 0.024 Uiso 1 1 calc R U . . .
H15B H 0.8989 0.6428 0.8375 0.024 Uiso 1 1 calc R U . . .
C16 C 0.79436(12) 0.63481(16) 0.79892(10) 0.0178(4) Uani 1 1 d . . . . .
H16A H 0.7748 0.6746 0.8341 0.021 Uiso 1 1 calc R U . . .
H16B H 0.7713 0.6587 0.7597 0.021 Uiso 1 1 calc R U . . .
O1S O 0.61823(10) 0.52359(16) 0.83293(9) 0.0301(4) Uani 1 1 d . . . . .
H1S H 0.5932(18) 0.570(3) 0.8363(15) 0.048(11) Uiso 1 1 d . . . . .
C1S C 0.58831(15) 0.4498(2) 0.87254(14) 0.0391(7) Uani 1 1 d . . . . .
H1SA H 0.5385 0.4333 0.8585 0.059 Uiso 1 1 calc R U . . .
H1SB H 0.5864 0.4747 0.9157 0.059 Uiso 1 1 calc R U . . .
H1SC H 0.6192 0.3904 0.8709 0.059 Uiso 1 1 calc R U . . .
O2S O 0.94995(12) 0.2408(2) 0.47703(10) 0.0539(7) Uani 1 1 d . . . . .
H2S H 0.965(2) 0.258(3) 0.4372(18) 0.074(12) Uiso 1 1 d . . . . .
C2S C 1.00617(16) 0.2754(3) 0.51594(13) 0.0433(8) Uani 1 1 d . . . . .
H2SA H 1.0234 0.3398 0.5007 0.065 Uiso 1 1 calc R U . . .
H2SB H 1.0470 0.2280 0.5156 0.065 Uiso 1 1 calc R U . . .
H2SC H 0.9875 0.2825 0.5588 0.065 Uiso 1 1 calc R U . . .
Cl1 Cl 1.00636(3) 0.70135(4) 0.65846(3) 0.02248(13) Uani 1 1 d . . . . .

loop_
_atom_site_aniso_label
_atom_site_aniso_U_11
_atom_site_aniso_U_22
_atom_site_aniso_U_33
_atom_site_aniso_U_23
_atom_site_aniso_U_13
_atom_site_aniso_U_12
Fe1 0.01025(13) 0.00966(15) 0.01237(14) 0.00073(11) -0.00014(11) -0.00046(11)
O1 0.0144(7) 0.0118(7) 0.0099(6) 0.0000(5) 0.0000(6) -0.0031(6)
O2 0.0121(7) 0.0149(8) 0.0129(7) -0.0011(6) -0.0009(6) -0.0011(6)
O3 0.0149(7) 0.0103(7) 0.0141(7) -0.0010(6) -0.0029(6) 0.0001(6)
O4 0.0331(9) 0.0176(9) 0.0217(8) -0.0072(7) 0.0021(7) -0.0030(7)
O5 0.0481(11) 0.0283(10) 0.0189(8) 0.0024(7) -0.0132(8) -0.0066(9)
N1 0.0137(8) 0.0123(9) 0.0108(7) -0.0014(7) 0.0003(7) -0.0003(7)
N2 0.0137(8) 0.0128(9) 0.0118(8) -0.0006(7) -0.0006(7) -0.0009(7)
N3 0.0134(8) 0.0117(9) 0.0126(8) -0.0013(7) -0.0009(7) -0.0022(7)
N4 0.0232(10) 0.0220(11) 0.0129(9) -0.0012(7) 0.0022(8) -0.0075(8)
N5 0.0140(9) 0.0153(10) 0.0137(8) 0.0001(7) -0.0011(7) 0.0006(7)
N6 0.0119(8) 0.0110(9) 0.0153(8) -0.0004(7) -0.0001(7) 0.0015(7)
N7 0.0187(9) 0.0152(9) 0.0161(9) 0.0011(7) -0.0008(7) -0.0045(7)
C1 0.0189(10) 0.0150(11) 0.0114(9) -0.0038(8) 0.0007(8) -0.0028(9)
C2 0.0200(10) 0.0117(11) 0.0151(10) -0.0011(8) 0.0017(8) -0.0001(8)
C3 0.0142(9) 0.0109(10) 0.0140(9) 0.0004(8) 0.0011(8) -0.0012(8)
C4 0.0187(10) 0.0128(10) 0.0187(10) 0.0014(8) 0.0009(9) 0.0032(9)
C5 0.0183(10) 0.0145(11) 0.0119(10) 0.0011(8) 0.0000(8) -0.0029(8)
C6 0.0125(9) 0.0136(10) 0.0144(9) 0.0005(8) 0.0008(8) -0.0001(8)
C7 0.0184(10) 0.0166(11) 0.0168(10) 0.0037(8) 0.0002(8) -0.0037(9)
C8 0.0154(10) 0.0151(11) 0.0146(10) 0.0003(8) -0.0020(8) -0.0024(8)
C9 0.0117(9) 0.0110(10) 0.0155(10) 0.0002(8) -0.0006(8) -0.0011(8)
C10 0.0127(9) 0.0172(11) 0.0202(10) -0.0019(9) 0.0003(8) 0.0008(8)
C11 0.0168(10) 0.0168(11) 0.0143(10) 0.0008(8) 0.0005(8) 0.0027(9)
C12 0.0148(10) 0.0158(11) 0.0156(10) 0.0020(8) -0.0001(8) 0.0014(8)
C13 0.0120(9) 0.0171(11) 0.0206(10) -0.0014(9) -0.0041(8) -0.0018(8)
C14 0.0162(10) 0.0216(12) 0.0203(11) -0.0004(9) -0.0036(9) -0.0061(9)
C15 0.0295(12) 0.0121(11) 0.0188(11) -0.0011(9) -0.0029(9) -0.0038(9)
C16 0.0274(12) 0.0103(10) 0.0159(10) -0.0004(8) -0.0017(9) 0.0039(9)
O1S 0.0208(9) 0.0331(11) 0.0364(10) 0.0049(8) 0.0063(8) 0.0056(8)
C1S 0.0289(14) 0.0490(19) 0.0395(16) 0.0155(14) -0.0049(12) -0.0055(13)
O2S 0.0415(12) 0.092(2) 0.0285(11) -0.0048(12) 0.0066(10) -0.0278(13)
C2S 0.0338(15) 0.062(2) 0.0337(15) -0.0089(15) 0.0047(12) -0.0096(15)
Cl1 0.0218(3) 0.0178(3) 0.0279(3) 0.0022(2) -0.0006(2) -0.0055(2)

loop_
_atom_type_symbol
_atom_type_description
_atom_type_scat_dispersion_real
_atom_type_scat_dispersion_imag
_atom_type_scat_source
C C 0.0033 0.0016 'International Tables Vol C Tables 4.2.6.8 and 6.1.1.4'
H H 0.0000 0.0000 'International Tables Vol C Tables 4.2.6.8 and 6.1.1.4'
Cl Cl 0.1484 0.1585 'International Tables Vol C Tables 4.2.6.8 and 6.1.1.4'
Fe Fe 0.3463 0.8444 'International Tables Vol C Tables 4.2.6.8 and 6.1.1.4'
N N 0.0061 0.0033 'International Tables Vol C Tables 4.2.6.8 and 6.1.1.4'
O O 0.0106 0.0060 'International Tables Vol C Tables 4.2.6.8 and 6.1.1.4'

loop_
_geom_angle_atom_site_label_1
_geom_angle_atom_site_label_2
_geom_angle_atom_site_label_3
_geom_angle
_geom_angle_site_symmetry_1
_geom_angle_site_symmetry_3
_geom_angle_publ_flag
O1 Fe1 O2 93.04(6) . . ?
O1 Fe1 N5 95.49(7) . . ?
O1 Fe1 N6 88.53(7) . . ?
O1 Fe1 N7 170.53(7) . . ?
O2 Fe1 N5 171.01(7) . . ?
O2 Fe1 N6 95.74(7) . . ?
O2 Fe1 N7 89.30(7) . . ?
O3 Fe1 O1 93.62(6) . . ?
O3 Fe1 O2 93.05(6) . . ?
O3 Fe1 N5 89.23(7) . . ?
O3 Fe1 N6 170.82(7) . . ?
O3 Fe1 N7 95.42(7) . . ?
N6 Fe1 N5 81.68(7) . . ?
N7 Fe1 N5 81.82(7) . . ?
N7 Fe1 N6 82.10(7) . . ?
N1 O1 Fe1 116.37(11) . . ?
N2 O2 Fe1 116.28(11) . . ?
N3 O3 Fe1 116.41(12) . . ?
O1 N1 C3 111.15(15) . . ?
O1 N1 C9 110.80(15) . . ?
C3 N1 C9 111.87(15) . . ?
O2 N2 C3 111.46(15) . . ?
O2 N2 C6 111.00(15) . . ?
C3 N2 C6 112.22(16) . . ?
O3 N3 C6 111.05(15) . . ?
O3 N3 C9 110.78(15) . . ?
C6 N3 C9 111.85(16) . . ?
O4 N4 C1 118.87(18) . . ?
O5 N4 O4 123.82(19) . . ?
O5 N4 C1 117.29(19) . . ?
Fe1 N5 H5 112.5(17) . . ?
C11 N5 Fe1 111.40(13) . . ?
C11 N5 H5 104.9(17) . . ?
C16 N5 Fe1 105.02(13) . . ?
C16 N5 H5 109.3(17) . . ?
C16 N5 C11 113.87(17) . . ?
Fe1 N6 H6 111.8(16) . . ?
C12 N6 Fe1 105.29(12) . . ?
C12 N6 H6 107.4(17) . . ?
C12 N6 C13 113.37(16) . . ?
C13 N6 Fe1 111.47(13) . . ?
C13 N6 H6 107.5(16) . . ?
Fe1 N7 H7 112(2) . . ?
C14 N7 Fe1 104.26(14) . . ?
C14 N7 H7 107(2) . . ?
C15 N7 Fe1 111.99(14) . . ?
C15 N7 H7 108(2) . . ?
C15 N7 C14 113.88(18) . . ?
N4 C1 C5 108.96(16) . . ?
C2 C1 N4 110.66(17) . . ?
C2 C1 C5 109.59(18) . . ?
C2 C1 C8 110.06(17) . . ?
C8 C1 N4 107.89(17) . . ?
C8 C1 C5 109.66(18) . . ?
C1 C2 H2A 109.9 . . ?
C1 C2 H2B 109.9 . . ?
C1 C2 C3 108.70(17) . . ?
H2A C2 H2B 108.3 . . ?
C3 C2 H2A 109.9 . . ?
C3 C2 H2B 109.9 . . ?
N1 C3 C2 107.98(16) . . ?
N1 C3 C4 111.17(17) . . ?
N2 C3 N1 109.86(16) . . ?
N2 C3 C2 108.45(16) . . ?
N2 C3 C4 109.94(16) . . ?
C4 C3 C2 109.37(17) . . ?
C3 C4 H4A 109.5 . . ?
C3 C4 H4B 109.5 . . ?
C3 C4 H4C 109.5 . . ?
H4A C4 H4B 109.5 . . ?
H4A C4 H4C 109.5 . . ?
H4B C4 H4C 109.5 . . ?
C1 C5 H5A 109.9 . . ?
C1 C5 H5B 109.9 . . ?
C1 C5 C6 109.01(16) . . ?
H5A C5 H5B 108.3 . . ?
C6 C5 H5A 109.9 . . ?
C6 C5 H5B 109.9 . . ?
N2 C6 C5 108.21(17) . . ?
N2 C6 C7 109.90(16) . . ?
N3 C6 N2 109.73(16) . . ?
N3 C6 C5 107.77(16) . . ?
N3 C6 C7 111.06(17) . . ?
C7 C6 C5 110.10(17) . . ?
C6 C7 H7A 109.5 . . ?
C6 C7 H7B 109.5 . . ?
C6 C7 H7C 109.5 . . ?
H7A C7 H7B 109.5 . . ?
H7A C7 H7C 109.5 . . ?
H7B C7 H7C 109.5 . . ?
C1 C8 H8A 109.9 . . ?
C1 C8 H8B 109.9 . . ?
C1 C8 C9 108.76(17) . . ?
H8A C8 H8B 108.3 . . ?
C9 C8 H8A 109.9 . . ?
C9 C8 H8B 109.9 . . ?
N1 C9 N3 110.38(15) . . ?
N1 C9 C8 107.89(17) . . ?
N1 C9 C10 110.36(17) . . ?
N3 C9 C8 108.20(16) . . ?
N3 C9 C10 110.38(17) . . ?
C10 C9 C8 109.57(17) . . ?
C9 C10 H10A 109.5 . . ?
C9 C10 H10B 109.5 . . ?
C9 C10 H10C 109.5 . . ?
H10A C10 H10B 109.5 . . ?
H10A C10 H10C 109.5 . . ?
H10B C10 H10C 109.5 . . ?
N5 C11 H11A 109.7 . . ?
N5 C11 H11B 109.7 . . ?
N5 C11 C12 109.73(17) . . ?
H11A C11 H11B 108.2 . . ?
C12 C11 H11A 109.7 . . ?
C12 C11 H11B 109.7 . . ?
N6 C12 C11 108.60(17) . . ?
N6 C12 H12A 110.0 . . ?
N6 C12 H12B 110.0 . . ?
C11 C12 H12A 110.0 . . ?
C11 C12 H12B 110.0 . . ?
H12A C12 H12B 108.4 . . ?
N6 C13 H13A 109.9 . . ?
N6 C13 H13B 109.9 . . ?
N6 C13 C14 108.98(17) . . ?
H13A C13 H13B 108.3 . . ?
C14 C13 H13A 109.9 . . ?
C14 C13 H13B 109.9 . . ?
N7 C14 C13 109.22(17) . . ?
N7 C14 H14A 109.8 . . ?
N7 C14 H14B 109.8 . . ?
C13 C14 H14A 109.8 . . ?
C13 C14 H14B 109.8 . . ?
H14A C14 H14B 108.3 . . ?
N7 C15 H15A 109.8 . . ?
N7 C15 H15B 109.8 . . ?
N7 C15 C16 109.57(18) . . ?
H15A C15 H15B 108.2 . . ?
C16 C15 H15A 109.8 . . ?
C16 C15 H15B 109.8 . . ?
N5 C16 C15 109.75(18) . . ?
N5 C16 H16A 109.7 . . ?
N5 C16 H16B 109.7 . . ?
C15 C16 H16A 109.7 . . ?
C15 C16 H16B 109.7 . . ?
H16A C16 H16B 108.2 . . ?
C1S O1S H1S 107(3) . . ?
O1S C1S H1SA 109.5 . . ?
O1S C1S H1SB 109.5 . . ?
O1S C1S H1SC 109.5 . . ?
H1SA C1S H1SB 109.5 . . ?
H1SA C1S H1SC 109.5 . . ?
H1SB C1S H1SC 109.5 . . ?
C2S O2S H2S 104(2) . . ?
O2S C2S H2SA 109.5 . . ?
O2S C2S H2SB 109.5 . . ?
O2S C2S H2SC 109.5 . . ?
H2SA C2S H2SB 109.5 . . ?
H2SA C2S H2SC 109.5 . . ?
H2SB C2S H2SC 109.5 . . ?

loop_
_geom_bond_atom_site_label_1
_geom_bond_atom_site_label_2
_geom_bond_distance
_geom_bond_site_symmetry_2
_geom_bond_publ_flag
Fe1 O1 1.8659(14) . ?
Fe1 O2 1.8701(14) . ?
Fe1 O3 1.8638(14) . ?
Fe1 N5 2.0911(18) . ?
Fe1 N6 2.0864(18) . ?
Fe1 N7 2.0863(19) . ?
O1 N1 1.381(2) . ?
O2 N2 1.376(2) . ?
O3 N3 1.383(2) . ?
O4 N4 1.223(2) . ?
O5 N4 1.223(3) . ?
N1 C3 1.487(3) . ?
N1 C9 1.490(3) . ?
N2 C3 1.486(3) . ?
N2 C6 1.490(3) . ?
N3 C6 1.490(3) . ?
N3 C9 1.491(3) . ?
N4 C1 1.520(3) . ?
N5 H5 0.81(2) . ?
N5 C11 1.490(3) . ?
N5 C16 1.487(3) . ?
N6 H6 0.83(3) . ?
N6 C12 1.480(3) . ?
N6 C13 1.489(3) . ?
N7 H7 0.85(3) . ?
N7 C14 1.489(3) . ?
N7 C15 1.488(3) . ?
C1 C2 1.515(3) . ?
C1 C5 1.525(3) . ?
C1 C8 1.517(3) . ?
C2 H2A 0.9900 . ?
C2 H2B 0.9900 . ?
C2 C3 1.532(3) . ?
C3 C4 1.513(3) . ?
C4 H4A 0.9800 . ?
C4 H4B 0.9800 . ?
C4 H4C 0.9800 . ?
C5 H5A 0.9900 . ?
C5 H5B 0.9900 . ?
C5 C6 1.529(3) . ?
C6 C7 1.509(3) . ?
C7 H7A 0.9800 . ?
C7 H7B 0.9800 . ?
C7 H7C 0.9800 . ?
C8 H8A 0.9900 . ?
C8 H8B 0.9900 . ?
C8 C9 1.527(3) . ?
C9 C10 1.515(3) . ?
C10 H10A 0.9800 . ?
C10 H10B 0.9800 . ?
C10 H10C 0.9800 . ?
C11 H11A 0.9900 . ?
C11 H11B 0.9900 . ?
C11 C12 1.527(3) . ?
C12 H12A 0.9900 . ?
C12 H12B 0.9900 . ?
C13 H13A 0.9900 . ?
C13 H13B 0.9900 . ?
C13 C14 1.518(3) . ?
C14 H14A 0.9900 . ?
C14 H14B 0.9900 . ?
C15 H15A 0.9900 . ?
C15 H15B 0.9900 . ?
C15 C16 1.520(3) . ?
C16 H16A 0.9900 . ?
C16 H16B 0.9900 . ?
O1S H1S 0.78(3) . ?
O1S C1S 1.415(3) . ?
C1S H1SA 0.9800 . ?
C1S H1SB 0.9800 . ?
C1S H1SC 0.9800 . ?
O2S H2S 0.92(4) . ?
O2S C2S 1.398(3) . ?
C2S H2SA 0.9800 . ?
C2S H2SB 0.9800 . ?
C2S H2SC 0.9800 . ?

loop_
_geom_torsion_atom_site_label_1
_geom_torsion_atom_site_label_2
_geom_torsion_atom_site_label_3
_geom_torsion_atom_site_label_4
_geom_torsion
_geom_torsion_site_symmetry_1
_geom_torsion_site_symmetry_2
_geom_torsion_site_symmetry_3
_geom_torsion_site_symmetry_4
_geom_torsion_publ_flag
Fe1 O1 N1 C3 62.78(18) . . . . ?
Fe1 O1 N1 C9 -62.26(17) . . . . ?
Fe1 O2 N2 C3 -62.69(17) . . . . ?
Fe1 O2 N2 C6 63.20(17) . . . . ?
Fe1 O3 N3 C6 -62.73(17) . . . . ?
Fe1 O3 N3 C9 62.19(17) . . . . ?
Fe1 N5 C11 C12 -17.1(2) . . . . ?
Fe1 N5 C16 C15 -50.23(18) . . . . ?
Fe1 N6 C12 C11 -51.62(18) . . . . ?
Fe1 N6 C13 C14 -18.9(2) . . . . ?
Fe1 N7 C14 C13 -52.11(19) . . . . ?
Fe1 N7 C15 C16 -16.2(2) . . . . ?
O1 Fe1 O2 N2 46.68(13) . . . . ?
O1 Fe1 O3 N3 -46.44(13) . . . . ?
O1 N1 C3 N2 -68.4(2) . . . . ?
O1 N1 C3 C2 173.51(15) . . . . ?
O1 N1 C3 C4 53.5(2) . . . . ?
O1 N1 C9 N3 68.82(19) . . . . ?
O1 N1 C9 C8 -173.14(15) . . . . ?
O1 N1 C9 C10 -53.5(2) . . . . ?
O2 Fe1 O1 N1 -46.79(13) . . . . ?
O2 Fe1 O3 N3 46.80(13) . . . . ?
O2 N2 C3 N1 68.54(19) . . . . ?
O2 N2 C3 C2 -173.66(15) . . . . ?
O2 N2 C3 C4 -54.1(2) . . . . ?
O2 N2 C6 N3 -68.94(19) . . . . ?
O2 N2 C6 C5 173.72(15) . . . . ?
O2 N2 C6 C7 53.5(2) . . . . ?
O3 Fe1 O1 N1 46.47(13) . . . . ?
O3 Fe1 O2 N2 -47.11(13) . . . . ?
O3 N3 C6 N2 68.6(2) . . . . ?
O3 N3 C6 C5 -173.82(15) . . . . ?
O3 N3 C6 C7 -53.1(2) . . . . ?
O3 N3 C9 N1 -68.75(19) . . . . ?
O3 N3 C9 C8 173.40(15) . . . . ?
O3 N3 C9 C10 53.5(2) . . . . ?
O4 N4 C1 C2 5.9(3) . . . . ?
O4 N4 C1 C5 126.4(2) . . . . ?
O4 N4 C1 C8 -114.6(2) . . . . ?
O5 N4 C1 C2 -175.68(19) . . . . ?
O5 N4 C1 C5 -55.1(2) . . . . ?
O5 N4 C1 C8 63.9(2) . . . . ?
N4 C1 C2 C3 -179.29(16) . . . . ?
N4 C1 C5 C6 178.24(17) . . . . ?
N4 C1 C8 C9 -178.77(17) . . . . ?
N5 Fe1 O1 N1 136.04(13) . . . . ?
N5 Fe1 O3 N3 -141.90(13) . . . . ?
N5 C11 C12 N6 46.0(2) . . . . ?
N6 Fe1 O1 N1 -142.46(13) . . . . ?
N6 Fe1 O2 N2 135.51(13) . . . . ?
N6 C13 C14 N7 47.7(2) . . . . ?
N7 Fe1 O2 N2 -142.50(13) . . . . ?
N7 Fe1 O3 N3 136.39(13) . . . . ?
N7 C15 C16 N5 44.6(2) . . . . ?
C1 C2 C3 N1 59.4(2) . . . . ?
C1 C2 C3 N2 -59.6(2) . . . . ?
C1 C2 C3 C4 -179.50(17) . . . . ?
C1 C5 C6 N2 59.0(2) . . . . ?
C1 C5 C6 N3 -59.6(2) . . . . ?
C1 C5 C6 C7 179.15(17) . . . . ?
C1 C8 C9 N1 -59.7(2) . . . . ?
C1 C8 C9 N3 59.8(2) . . . . ?
C1 C8 C9 C10 -179.85(18) . . . . ?
C2 C1 C5 C6 -60.5(2) . . . . ?
C2 C1 C8 C9 60.4(2) . . . . ?
C3 N1 C9 N3 -55.8(2) . . . . ?
C3 N1 C9 C8 62.2(2) . . . . ?
C3 N1 C9 C10 -178.10(16) . . . . ?
C3 N2 C6 N3 56.5(2) . . . . ?
C3 N2 C6 C5 -60.8(2) . . . . ?
C3 N2 C6 C7 178.92(16) . . . . ?
C5 C1 C2 C3 60.5(2) . . . . ?
C5 C1 C8 C9 -60.2(2) . . . . ?
C6 N2 C3 N1 -56.7(2) . . . . ?
C6 N2 C3 C2 61.1(2) . . . . ?
C6 N2 C3 C4 -179.32(16) . . . . ?
C6 N3 C9 N1 55.7(2) . . . . ?
C6 N3 C9 C8 -62.1(2) . . . . ?
C6 N3 C9 C10 178.00(16) . . . . ?
C8 C1 C2 C3 -60.1(2) . . . . ?
C8 C1 C5 C6 60.4(2) . . . . ?
C9 N1 C3 N2 56.1(2) . . . . ?
C9 N1 C3 C2 -62.0(2) . . . . ?
C9 N1 C3 C4 177.98(16) . . . . ?
C9 N3 C6 N2 -55.8(2) . . . . ?
C9 N3 C6 C5 61.9(2) . . . . ?
C9 N3 C6 C7 -177.47(16) . . . . ?
C11 N5 C16 C15 71.9(2) . . . . ?
C12 N6 C13 C14 -137.46(18) . . . . ?
C13 N6 C12 C11 70.5(2) . . . . ?
C14 N7 C15 C16 -134.22(19) . . . . ?
C15 N7 C14 C13 70.2(2) . . . . ?
C16 N5 C11 C12 -135.67(19) . . . . ?

loop_
_smtbx_masks_void_nr
_smtbx_masks_void_average_x
_smtbx_masks_void_average_y
_smtbx_masks_void_average_z
_smtbx_masks_void_volume
_smtbx_masks_void_count_electrons
_smtbx_masks_void_content
1 0.000 0.000 0.500 90.7 18.0 ?
2 0.000 0.500 0.000 90.7 18.0 ?
3 0.500 0.000 0.000 90.7 18.0 ?
4 0.500 0.500 0.500 90.7 18.0 ?
